data_4035889
loop_
_publ_author_name
'Chang, Meng-Yang'
'Chen, Han-Yu'
'Tsai, Yu-Lin'

_publ_section_title
;
 Temperature-Controlled Desulfonylative Condensation of \a-Sulfonyl
 o-Hydroxyacetophenones and 2-Formyl Azaarenes: Synthesis of Azaaryl
 Aurones and Flavones.
;
_journal_issue 1
_journal_name_full 'The Journal of organic chemistry'
_journal_page_first 326
_journal_page_last 337
_journal_paper_doi 10.1021/acs.joc.8b02857
_journal_volume 84
_journal_year 2019
_chemical_absolute_configuration rm
_chemical_formula_sum 'C25 H18 Br N O4 S'
_chemical_formula_weight 508.37
_space_group_crystal_system orthorhombic
_space_group_IT_number 29
_space_group_name_Hall 'P 2c -2ac'
_space_group_name_H-M_alt 'P c a 21'
_atom_sites_solution_hydrogens geom
_audit_creation_method SHELXL-2014/6
_cell_angle_alpha 90
_cell_angle_beta 90
_cell_angle_gamma 90
_cell_formula_units_Z 4
_cell_length_a 15.8917(6)
_cell_length_b 12.4954(4)
_cell_length_c 10.8866(3)
_cell_measurement_reflns_used 9911
_cell_measurement_temperature 100(2)
_cell_measurement_theta_max 26.2367
_cell_measurement_theta_min 2.5633
_cell_volume 2161.79(12)
_computing_cell_refinement 'SAINT V8.34A (Bruker AXS Inc., 2013)'
_computing_data_collection 'Bruker APEX2'
_computing_data_reduction 'SAINT V8.34A (Bruker AXS Inc., 2013)'
_computing_molecular_graphics 'Bruker SHELXTL'
_computing_publication_material 'Bruker SHELXTL'
_computing_structure_refinement 'SHELXL-2014/6 (Sheldrick, 2014)'
_diffrn_ambient_temperature 100(2)
_diffrn_detector_area_resol_mean 8.3333
_diffrn_measured_fraction_theta_full 0.998
_diffrn_measured_fraction_theta_max 0.995
_diffrn_measurement_device_type 'Bruker APEX-II CCD'
_diffrn_measurement_method '\f and \w scans'
_diffrn_radiation_type MoK\a
_diffrn_radiation_wavelength 0.71073
_diffrn_reflns_av_R_equivalents 0.0300
_diffrn_reflns_av_unetI/netI 0.0341
_diffrn_reflns_Laue_measured_fraction_full 0.998
_diffrn_reflns_Laue_measured_fraction_max 0.995
_diffrn_reflns_limit_h_max 19
_diffrn_reflns_limit_h_min -19
_diffrn_reflns_limit_k_max 15
_diffrn_reflns_limit_k_min -15
_diffrn_reflns_limit_l_max 13
_diffrn_reflns_limit_l_min -11
_diffrn_reflns_number 29073
_diffrn_reflns_point_group_measured_fraction_full 0.960
_diffrn_reflns_point_group_measured_fraction_max 0.948
_diffrn_reflns_theta_full 25.242
_diffrn_reflns_theta_max 26.533
_diffrn_reflns_theta_min 1.630
_exptl_absorpt_coefficient_mu 2.032
_exptl_absorpt_correction_T_max 0.9485
_exptl_absorpt_correction_T_min 0.8439
_exptl_absorpt_correction_type multi-scan
_exptl_absorpt_process_details 'SADABS V2014/4 (Bruker AXS Inc.)'
_exptl_crystal_colour Colorless
_exptl_crystal_density_diffrn 1.562
_exptl_crystal_density_meas ?
_exptl_crystal_density_method 'not measured'
_exptl_crystal_description Lump
_exptl_crystal_F_000 1032
_exptl_crystal_size_max 0.30
_exptl_crystal_size_mid 0.28
_exptl_crystal_size_min 0.25
_refine_diff_density_max 0.282
_refine_diff_density_min -0.244
_refine_diff_density_rms 0.046
_refine_ls_abs_structure_details
;
 Flack x determined using 1697 quotients [(I+)-(I-)]/[(I+)+(I-)]
 (Parsons, Flack and Wagner, Acta Cryst. B69 (2013) 249-259).
;
_refine_ls_abs_structure_Flack 0.008(3)
_refine_ls_extinction_method none
_refine_ls_goodness_of_fit_ref 1.078
_refine_ls_hydrogen_treatment constr
_refine_ls_matrix_type full
_refine_ls_number_parameters 290
_refine_ls_number_reflns 4255
_refine_ls_number_restraints 1
_refine_ls_restrained_S_all 1.078
_refine_ls_R_factor_all 0.0235
_refine_ls_R_factor_gt 0.0211
_refine_ls_shift/su_max 0.037
_refine_ls_shift/su_mean 0.001
_refine_ls_structure_factor_coef Fsqd
_refine_ls_weighting_details 'w=1/[\s^2^(Fo^2^)+(0.0261P)^2^] where P=(Fo^2^+2Fc^2^)/3'
_refine_ls_weighting_scheme calc
_refine_ls_wR_factor_gt 0.0520
_refine_ls_wR_factor_ref 0.0526
_reflns_Friedel_coverage 0.804
_reflns_Friedel_fraction_full 0.918
_reflns_Friedel_fraction_max 0.895
_reflns_number_gt 4015
_reflns_number_total 4255
_reflns_threshold_expression 'I > 2\s(I)'
_cod_data_source_file jo8b02857_si_001.cif
_cod_data_source_block 180514LT
_cod_depositor_comments
;
The following automatic conversions were performed:

data item '_exptl_crystal_density_meas' value 'not measured' was
changed to '?' -- the value is perceived as not measured.

Automatic conversion script
Id: cif_fix_values 6909 2019-04-08 15:41:33Z antanas 
;
_cod_database_code 4035889
_shelx_space_group_comment
;
The symmetry employed for this shelxl refinement is uniquely defined
by the following loop, which should always be used as a source of
symmetry information in preference to the above space-group names.
They are only intended as comments.
;
_shelxl_version_number 2014/6

loop_
_space_group_symop_operation_xyz
'x, y, z'
'-x, -y, z+1/2'
'-x+1/2, y, z+1/2'
'x+1/2, -y, z'

loop_
_atom_site_label
_atom_site_type_symbol
_atom_site_fract_x
_atom_site_fract_y
_atom_site_fract_z
_atom_site_U_iso_or_equiv
_atom_site_adp_type
_atom_site_occupancy
_atom_site_site_symmetry_order
_atom_site_calc_flag
_atom_site_refinement_flags_posn
_atom_site_refinement_flags_adp
Br1 Br 0.11865(2) 0.59366(2) 0.75003(4) 0.02491(9) Uani 1 1 d . .
S1 S -0.02016(4) 0.12191(5) 1.02387(6) 0.01287(14) Uani 1 1 d . .
O1 O 0.09117(12) 0.19460(15) 0.86807(18) 0.0118(4) Uani 1 1 d . .
O2 O -0.04900(12) 0.15000(16) 1.14511(19) 0.0186(4) Uani 1 1 d . .
O3 O -0.07931(12) 0.09573(14) 0.92886(19) 0.0170(4) Uani 1 1 d . .
O4 O -0.07652(12) 0.36384(16) 0.95810(19) 0.0172(4) Uani 1 1 d . .
N1 N 0.11845(14) 0.43559(19) 0.9256(2) 0.0149(5) Uani 1 1 d . .
C1 C 0.1580(2) 0.1629(2) 0.4124(3) 0.0237(7) Uani 1 1 d . .
H1 H 0.1807 0.1488 0.3333 0.028 Uiso 1 1 calc R U
C2 C 0.19212(19) 0.1104(2) 0.5163(3) 0.0211(6) Uani 1 1 d . .
H9 H 0.2372 0.0611 0.5066 0.025 Uiso 1 1 calc R U
C3 C 0.16054(18) 0.1302(2) 0.6298(3) 0.0167(6) Uani 1 1 d . .
H10 H 0.1829 0.0939 0.6992 0.020 Uiso 1 1 calc R U
C4 C 0.09431(19) 0.2050(2) 0.6451(3) 0.0128(6) Uani 1 1 d . .
C5 C 0.05959(15) 0.23377(18) 0.7591(3) 0.0121(5) Uani 1 1 d . .
C6 C 0.04028(17) 0.2369(2) 0.9652(3) 0.0116(6) Uani 1 1 d . .
C7 C 0.05443(16) 0.0185(2) 1.0350(3) 0.0140(5) Uani 1 1 d . .
C8 C 0.07687(18) -0.0386(2) 0.9302(3) 0.0174(6) Uani 1 1 d . .
H5 H 0.0515 -0.0228 0.8534 0.021 Uiso 1 1 calc R U
C9 C 0.13660(18) -0.1187(2) 0.9394(3) 0.0196(7) Uani 1 1 d . .
H4 H 0.1518 -0.1585 0.8684 0.023 Uiso 1 1 calc R U
C10 C 0.17471(18) -0.1416(2) 1.0514(3) 0.0189(6) Uani 1 1 d . .
C11 C 0.2400(2) -0.2284(2) 1.0618(4) 0.0298(8) Uani 1 1 d . .
H18 H 0.2792 -0.2110 1.1283 0.045 Uiso 1 1 calc R U
H3 H 0.2710 -0.2340 0.9842 0.045 Uiso 1 1 calc R U
H2 H 0.2123 -0.2968 1.0794 0.045 Uiso 1 1 calc R U
C12 C 0.0933(2) 0.2330(3) 0.4242(3) 0.0229(7) Uani 1 1 d . .
H8 H 0.0705 0.2661 0.3531 0.028 Uiso 1 1 calc R U
C13 C 0.05913(18) 0.2576(2) 0.5410(3) 0.0164(6) Uani 1 1 d . .
C14 C -0.00709(19) 0.3336(2) 0.5562(3) 0.0204(7) Uani 1 1 d . .
H7 H -0.0292 0.3685 0.4857 0.024 Uiso 1 1 calc R U
C15 C -0.03948(18) 0.3575(2) 0.6686(3) 0.0169(6) Uani 1 1 d . .
H6 H -0.0836 0.4084 0.6771 0.020 Uiso 1 1 calc R U
C16 C -0.00578(15) 0.3048(2) 0.7725(2) 0.0119(6) Uani 1 1 d . .
C17 C -0.02385(17) 0.3138(2) 0.9028(3) 0.0130(6) Uani 1 1 d . .
C18 C 0.09328(17) 0.2878(2) 1.0649(3) 0.0148(6) Uani 1 1 d . .
H15 H 0.1268 0.2319 1.1066 0.018 Uiso 1 1 calc R U
H14 H 0.0559 0.3213 1.1267 0.018 Uiso 1 1 calc R U
C19 C 0.15196(17) 0.3721(2) 1.0125(3) 0.0146(6) Uani 1 1 d . .
C20 C 0.16823(17) 0.5062(2) 0.8738(3) 0.0161(6) Uani 1 1 d . .
C21 C 0.25218(18) 0.5211(2) 0.9024(3) 0.0217(7) Uani 1 1 d . .
H13 H 0.2854 0.5731 0.8611 0.026 Uiso 1 1 calc R U
C22 C 0.28558(19) 0.4574(2) 0.9930(3) 0.0265(8) Uani 1 1 d . .
H12 H 0.3428 0.4652 1.0166 0.032 Uiso 1 1 calc R U
C23 C 0.23456(19) 0.3813(2) 1.0498(3) 0.0218(7) Uani 1 1 d . .
H11 H 0.2563 0.3368 1.1131 0.026 Uiso 1 1 calc R U
C24 C 0.09081(18) -0.0040(2) 1.1482(3) 0.0160(6) Uani 1 1 d . .
H16 H 0.0750 0.0351 1.2194 0.019 Uiso 1 1 calc R U
C25 C 0.15053(19) -0.0846(2) 1.1553(3) 0.0192(6) Uani 1 1 d . .
H17 H 0.1753 -0.1012 1.2324 0.023 Uiso 1 1 calc R U

loop_
_atom_site_aniso_label
_atom_site_aniso_U_11
_atom_site_aniso_U_22
_atom_site_aniso_U_33
_atom_site_aniso_U_23
_atom_site_aniso_U_13
_atom_site_aniso_U_12
Br1 0.02333(14) 0.03107(16) 0.02033(15) 0.01022(16) 0.00048(15) -0.00450(12)
S1 0.0113(3) 0.0145(3) 0.0128(3) 0.0018(3) 0.0013(3) 0.0001(2)
O1 0.0119(9) 0.0145(9) 0.0091(10) 0.0015(8) 0.0010(8) 0.0026(8)
O2 0.0181(10) 0.0215(11) 0.0162(11) 0.0008(9) 0.0064(9) 0.0021(8)
O3 0.0131(10) 0.0194(10) 0.0185(12) 0.0034(9) -0.0025(8) -0.0027(8)
O4 0.0135(10) 0.0189(10) 0.0193(11) -0.0006(8) 0.0030(9) 0.0033(8)
N1 0.0143(12) 0.0165(11) 0.0139(13) -0.0016(10) -0.0013(10) -0.0013(9)
C1 0.0271(17) 0.0285(16) 0.0157(16) -0.0079(13) 0.0051(13) -0.0057(13)
C2 0.0189(14) 0.0213(14) 0.0232(17) -0.0062(13) 0.0032(14) 0.0013(11)
C3 0.0151(15) 0.0164(14) 0.0186(16) -0.0003(12) -0.0008(12) -0.0025(11)
C4 0.0133(13) 0.0130(14) 0.0122(16) -0.0017(11) -0.0007(12) -0.0051(11)
C5 0.0121(11) 0.0102(11) 0.0141(13) 0.0005(14) -0.0041(13) -0.0031(9)
C6 0.0128(13) 0.0118(13) 0.0103(14) 0.0013(11) 0.0031(11) 0.0004(10)
C7 0.0137(13) 0.0106(12) 0.0179(14) 0.0013(12) 0.0005(11) -0.0009(10)
C8 0.0184(15) 0.0164(15) 0.0173(16) 0.0003(13) -0.0012(12) -0.0044(11)
C9 0.0199(15) 0.0138(13) 0.0249(18) -0.0033(13) 0.0035(13) -0.0008(11)
C10 0.0155(14) 0.0120(13) 0.0292(19) 0.0025(13) 0.0011(12) -0.0015(11)
C11 0.0227(16) 0.0213(15) 0.045(2) 0.0010(15) -0.0009(15) 0.0050(13)
C12 0.0252(16) 0.0310(18) 0.0125(15) -0.0029(14) -0.0036(13) -0.0028(14)
C13 0.0153(14) 0.0194(15) 0.0147(15) -0.0021(13) -0.0036(12) -0.0037(11)
C14 0.0213(16) 0.0254(16) 0.0145(16) 0.0043(13) -0.0057(12) -0.0017(12)
C15 0.0147(14) 0.0175(14) 0.0185(16) 0.0027(13) -0.0036(12) 0.0013(11)
C16 0.0110(12) 0.0135(12) 0.0111(16) 0.0005(11) -0.0023(10) -0.0013(9)
C17 0.0111(13) 0.0118(13) 0.0163(15) 0.0000(12) -0.0022(11) -0.0016(10)
C18 0.0144(13) 0.0179(14) 0.0120(14) 0.0008(12) -0.0022(11) 0.0005(11)
C19 0.0162(13) 0.0104(12) 0.0171(15) -0.0059(12) -0.0008(12) 0.0019(10)
C20 0.0182(14) 0.0152(13) 0.0150(14) -0.0019(12) -0.0003(12) 0.0014(11)
C21 0.0175(14) 0.0170(14) 0.0307(19) -0.0060(14) 0.0041(13) -0.0031(11)
C22 0.0164(14) 0.0171(15) 0.046(2) -0.0052(14) -0.0084(14) 0.0003(12)
C23 0.0187(15) 0.0146(13) 0.0320(19) -0.0024(13) -0.0103(13) 0.0006(11)
C24 0.0162(13) 0.0169(14) 0.0148(15) 0.0018(12) 0.0016(12) -0.0019(11)
C25 0.0177(14) 0.0203(15) 0.0197(17) 0.0090(13) -0.0030(13) -0.0013(12)

loop_
_atom_type_symbol
_atom_type_description
_atom_type_scat_dispersion_real
_atom_type_scat_dispersion_imag
_atom_type_scat_source
C C 0.0033 0.0016 'International Tables Vol C Tables 4.2.6.8 and 6.1.1.4'
H H 0.0000 0.0000 'International Tables Vol C Tables 4.2.6.8 and 6.1.1.4'
N N 0.0061 0.0033 'International Tables Vol C Tables 4.2.6.8 and 6.1.1.4'
O O 0.0106 0.0060 'International Tables Vol C Tables 4.2.6.8 and 6.1.1.4'
S S 0.1246 0.1234 'International Tables Vol C Tables 4.2.6.8 and 6.1.1.4'
Br Br -0.2901 2.4595 'International Tables Vol C Tables 4.2.6.8 and 6.1.1.4'

loop_
_geom_angle_atom_site_label_1
_geom_angle_atom_site_label_2
_geom_angle_atom_site_label_3
_geom_angle
O3 S1 O2 120.49(12)
O3 S1 C7 108.90(12)
O2 S1 C7 109.30(13)
O3 S1 C6 105.61(12)
O2 S1 C6 107.07(13)
C7 S1 C6 104.21(12)
C5 O1 C6 107.4(2)
C20 N1 C19 117.4(2)
C12 C1 C2 120.9(3)
C12 C1 H1 119.5
C2 C1 H1 119.5
C3 C2 C1 120.1(3)
C3 C2 H9 120.0
C1 C2 H9 120.0
C2 C3 C4 120.2(3)
C2 C3 H10 119.9
C4 C3 H10 119.9
C5 C4 C3 124.4(3)
C5 C4 C13 115.5(3)
C3 C4 C13 120.1(3)
C16 C5 O1 114.4(3)
C16 C5 C4 123.8(3)
O1 C5 C4 121.8(2)
O1 C6 C18 111.7(2)
O1 C6 C17 106.0(2)
C18 C6 C17 114.7(2)
O1 C6 S1 105.23(17)
C18 C6 S1 111.67(19)
C17 C6 S1 106.95(18)
C24 C7 C8 121.1(3)
C24 C7 S1 119.4(2)
C8 C7 S1 119.6(2)
C9 C8 C7 119.2(3)
C9 C8 H5 120.4
C7 C8 H5 120.4
C8 C9 C10 120.7(3)
C8 C9 H4 119.6
C10 C9 H4 119.6
C25 C10 C9 119.2(3)
C25 C10 C11 119.9(3)
C9 C10 C11 120.9(3)
C10 C11 H18 109.5
C10 C11 H3 109.5
H18 C11 H3 109.5
C10 C11 H2 109.5
H18 C11 H2 109.5
H3 C11 H2 109.5
C1 C12 C13 121.1(3)
C1 C12 H8 119.5
C13 C12 H8 119.5
C12 C13 C4 117.6(3)
C12 C13 C14 122.1(3)
C4 C13 C14 120.3(3)
C15 C14 C13 122.0(3)
C15 C14 H7 119.0
C13 C14 H7 119.0
C14 C15 C16 118.2(3)
C14 C15 H6 120.9
C16 C15 H6 120.9
C5 C16 C15 120.2(3)
C5 C16 C17 107.6(2)
C15 C16 C17 132.1(2)
O4 C17 C16 131.7(3)
O4 C17 C6 123.8(3)
C16 C17 C6 104.4(2)
C6 C18 C19 111.4(2)
C6 C18 H15 109.4
C19 C18 H15 109.4
C6 C18 H14 109.4
C19 C18 H14 109.4
H15 C18 H14 108.0
N1 C19 C23 122.3(3)
N1 C19 C18 115.5(2)
C23 C19 C18 122.2(3)
N1 C20 C21 125.1(3)
N1 C20 Br1 116.1(2)
C21 C20 Br1 118.8(2)
C22 C21 C20 117.2(3)
C22 C21 H13 121.4
C20 C21 H13 121.4
C21 C22 C23 119.3(3)
C21 C22 H12 120.4
C23 C22 H12 120.4
C19 C23 C22 118.7(3)
C19 C23 H11 120.7
C22 C23 H11 120.7
C25 C24 C7 118.8(3)
C25 C24 H16 120.6
C7 C24 H16 120.6
C24 C25 C10 121.0(3)
C24 C25 H17 119.5
C10 C25 H17 119.5

loop_
_geom_bond_atom_site_label_1
_geom_bond_atom_site_label_2
_geom_bond_distance
Br1 C20 1.905(3)
S1 O3 1.435(2)
S1 O2 1.441(2)
S1 C7 1.757(3)
S1 C6 1.843(3)
O1 C5 1.378(3)
O1 C6 1.432(3)
O4 C17 1.206(3)
N1 C20 1.312(4)
N1 C19 1.345(4)
C1 C12 1.356(4)
C1 C2 1.416(5)
C1 H1 0.9500
C2 C3 1.356(4)
C2 H9 0.9500
C3 C4 1.417(4)
C3 H10 0.9500
C4 C5 1.405(4)
C4 C13 1.424(4)
C5 C16 1.374(3)
C6 C18 1.514(4)
C6 C17 1.557(4)
C7 C24 1.390(4)
C7 C8 1.392(4)
C8 C9 1.383(4)
C8 H5 0.9500
C9 C10 1.392(4)
C9 H4 0.9500
C10 C25 1.391(5)
C10 C11 1.506(4)
C11 H18 0.9800
C11 H3 0.9800
C11 H2 0.9800
C12 C13 1.416(4)
C12 H8 0.9500
C13 C14 1.427(4)
C14 C15 1.361(4)
C14 H7 0.9500
C15 C16 1.414(4)
C15 H6 0.9500
C16 C17 1.452(4)
C18 C19 1.517(4)
C18 H15 0.9900
C18 H14 0.9900
C19 C23 1.379(4)
C20 C21 1.383(4)
C21 C22 1.374(4)
C21 H13 0.9500
C22 C23 1.394(4)
C22 H12 0.9500
C23 H11 0.9500
C24 C25 1.386(4)
C24 H16 0.9500
C25 H17 0.9500
